data_7708303
loop_
_publ_author_name
'Damoc, Madalin'
'Stoica, Alexandru-Constantin'
'Dascalu, Mihaela'
'Asandulesa, Mihai'
'Shova, Sergiu'
'Cazacu, Maria'

_publ_section_title
;
 Dual crystalline-amorphous salen-metal complexes behave like nematic
 droplets with AIEgens vistas.
;
_journal_name_full 'Dalton transactions (Cambridge, England : 2003)'
_journal_paper_doi 10.1039/d1dt01980e
_journal_year 2021
_chemical_formula_moiety '3(C24 H30 Cl4 N2 O3 Si2 Zn), C H2 Cl2'
_chemical_formula_sum 'C73 H92 Cl14 N6 O9 Si6 Zn3'
_chemical_formula_weight 2058.47
_space_group_crystal_system triclinic
_space_group_IT_number 2
_space_group_name_Hall '-P 1'
_space_group_name_H-M_alt 'P -1'
_atom_sites_solution_hydrogens geom
_atom_sites_solution_primary iterative
_audit_creation_date 2020-02-06
_audit_creation_method
;
Olex2 1.2
(compiled 2018.05.29 svn.r3508 for OlexSys, GUI svn.r5506)
;
_audit_update_record
;
2021-08-01 deposited with the CCDC.	2021-08-20 downloaded from the CCDC.
;
_cell_angle_alpha 99.587(3)
_cell_angle_beta 104.598(4)
_cell_angle_gamma 109.175(4)
_cell_formula_units_Z 2
_cell_length_a 15.6914(9)
_cell_length_b 17.4652(7)
_cell_length_c 19.6006(8)
_cell_measurement_reflns_used 6281
_cell_measurement_temperature 180.05(10)
_cell_measurement_theta_max 24.6710
_cell_measurement_theta_min 1.5310
_cell_volume 4723.6(4)
_computing_cell_refinement 'CrysAlisPro 1.171.38.46 (Rigaku OD, 2015)'
_computing_data_collection 'CrysAlisPro 1.171.38.46 (Rigaku OD, 2015)'
_computing_data_reduction 'CrysAlisPro 1.171.38.46 (Rigaku OD, 2015)'
_computing_molecular_graphics 'Olex2 (Dolomanov et al., 2009)'
_computing_publication_material 'Olex2 (Dolomanov et al., 2009)'
_computing_structure_refinement 'ShelXL (Sheldrick, 2015)'
_computing_structure_solution 'olex2.solve (Bourhis et al., 2015)'
_diffrn_ambient_environment N~2~
_diffrn_ambient_temperature 180.05(10)
_diffrn_detector 'CCD plate'
_diffrn_detector_area_resol_mean 8.0797
_diffrn_detector_type Eos
_diffrn_measured_fraction_theta_full 0.997
_diffrn_measured_fraction_theta_max 0.997
_diffrn_measurement_details
;
List of Runs (angles in degrees, time in seconds):

  # Type    Start    End  Width  t~exp~   \w     \q     \k     \f   Frames
#--------------------------------------------------------------------------
  1  \w    -28.00  46.00   1.00   30.00    --  -15.76  57.00  30.00   74
  2  \w      2.00  79.00   1.00   30.00    --   17.94  57.00 120.00   77
  3  \w      6.00  78.00   1.00   30.00    --   17.94  57.00 -90.00   72
  4  \w     16.00  83.00   1.00   30.00    --   17.94  57.00-180.00   67
  5  \w    -23.00  23.00   1.00   30.00    --  -15.76 -99.00   0.00   46
  6  \w    -32.00  29.00   1.00   30.00    --  -15.76  57.00 -30.00   61
;
_diffrn_measurement_device 'four-circle diffractometer'
_diffrn_measurement_device_type 'Xcalibur, Eos'
_diffrn_measurement_method '\w scans'
_diffrn_orient_matrix_type 'CrysAlisPro convention (1999,Acta A55,543-557)'
_diffrn_orient_matrix_UB_11 -0.0485654000
_diffrn_orient_matrix_UB_12 -0.0092534000
_diffrn_orient_matrix_UB_13 -0.0192567000
_diffrn_orient_matrix_UB_21 -0.0050116000
_diffrn_orient_matrix_UB_22 -0.0404048000
_diffrn_orient_matrix_UB_23 -0.0188917000
_diffrn_orient_matrix_UB_31 -0.0136156000
_diffrn_orient_matrix_UB_32 -0.0167111000
_diffrn_orient_matrix_UB_33 0.0279836000
_diffrn_radiation_monochromator graphite
_diffrn_radiation_probe x-ray
_diffrn_radiation_type MoK\a
_diffrn_radiation_wavelength 0.71073
_diffrn_reflns_av_R_equivalents 0.0547
_diffrn_reflns_av_unetI/netI 0.1070
_diffrn_reflns_Laue_measured_fraction_full 0.997
_diffrn_reflns_Laue_measured_fraction_max 0.997
_diffrn_reflns_limit_h_max 15
_diffrn_reflns_limit_h_min -18
_diffrn_reflns_limit_k_max 20
_diffrn_reflns_limit_k_min -19
_diffrn_reflns_limit_l_max 21
_diffrn_reflns_limit_l_min -23
_diffrn_reflns_number 35173
_diffrn_reflns_point_group_measured_fraction_full 0.997
_diffrn_reflns_point_group_measured_fraction_max 0.997
_diffrn_reflns_theta_full 25.027
_diffrn_reflns_theta_max 25.027
_diffrn_reflns_theta_min 1.514
_diffrn_source 'fine-focus sealed X-ray tube'
_diffrn_source_type 'Enhance (Mo) X-ray Source'
_exptl_absorpt_coefficient_mu 1.280
_exptl_absorpt_correction_T_max 1.00000
_exptl_absorpt_correction_T_min 0.76709
_exptl_absorpt_correction_type multi-scan
_exptl_absorpt_process_details
;
CrysAlisPro 1.171.38.46 (Rigaku Oxford Diffraction, 2015)
Empirical absorption correction using spherical harmonics,
 implemented in SCALE3 ABSPACK scaling algorithm.
;
_exptl_crystal_colour 'clear light yellow'
_exptl_crystal_colour_lustre clear
_exptl_crystal_colour_modifier light
_exptl_crystal_colour_primary yellow
_exptl_crystal_density_diffrn 1.447
_exptl_crystal_description block
_exptl_crystal_F_000 2112
_exptl_crystal_size_max 0.4
_exptl_crystal_size_mid 0.15
_exptl_crystal_size_min 0.08
_refine_diff_density_max 0.726
_refine_diff_density_min -0.750
_refine_diff_density_rms 0.101
_refine_ls_extinction_method none
_refine_ls_goodness_of_fit_ref 1.099
_refine_ls_hydrogen_treatment constr
_refine_ls_matrix_type full
_refine_ls_number_parameters 1019
_refine_ls_number_reflns 16648
_refine_ls_number_restraints 2
_refine_ls_restrained_S_all 1.099
_refine_ls_R_factor_all 0.1254
_refine_ls_R_factor_gt 0.0823
_refine_ls_shift/su_max 0.000
_refine_ls_shift/su_mean 0.000
_refine_ls_structure_factor_coef Fsqd
_refine_ls_weighting_details 'w=1/[\s^2^(Fo^2^)+(0.0490P)^2^+12.2125P] where P=(Fo^2^+2Fc^2^)/3'
_refine_ls_weighting_scheme calc
_refine_ls_wR_factor_gt 0.1568
_refine_ls_wR_factor_ref 0.1753
_reflns_Friedel_coverage 0.000
_reflns_number_gt 11272
_reflns_number_total 16648
_reflns_threshold_expression 'I > 2\s(I)'
_cod_data_source_file d1dt01980e2.cif
_cod_data_source_block shi_4176_mada
_cod_database_code 7708303
_shelx_shelxl_version_number 2018/3
_chemical_oxdiff_formula C30H30N2O4Cl2Si2Zn1
_chemical_oxdiff_usercomment DS_39
_shelx_space_group_comment
;
The symmetry employed for this shelxl refinement is uniquely defined
by the following loop, which should always be used as a source of
symmetry information in preference to the above space-group names.
They are only intended as comments.
;
_shelx_estimated_absorpt_t_max 0.905
_shelx_estimated_absorpt_t_min 0.628
_reflns_odcompleteness_completeness 99.97
_reflns_odcompleteness_iscentric 1
_reflns_odcompleteness_theta 26.32
_olex2_refinement_description
;
1. Fixed Uiso
 At 1.2 times of:
  All C(H) groups, All C(H,H) groups
 At 1.5 times of:
  All C(H,H,H) groups
2. Restrained distances
 Cl2-C1X \\sim Cl2X-C1X
 with sigma of 0.01
 Cl2X-C1X \\sim Cl2-C1
 with sigma of 0.01
 Cl1-C1X \\sim Cl1-C1
 with sigma of 0.01
3. Uiso/Uaniso restraints and constraints
Uanis(Cl2X) = Uanis(Cl2)
Uanis(C1X) = Uanis(C1)
4. Others
 Sof(Cl2X)=Sof(C1X)=Sof(H7DA)=Sof(H8DA)=1-FVAR(1)
 Sof(Cl2)=Sof(C1)=Sof(H5DA)=Sof(H6DA)=FVAR(1)
5.a Secondary CH2 refined with riding coordinates:
 C8A(HC,HD), C9A(HE,HF), C10A(HG,HH), C15A(HU,HV), C16A(HW,HX), C17A(HY,HZ),
 C8B(H8BA,H8BB), C9B(H9BA,H9BB), C10B(H10A,H10B), C15B(H15A,H15B), C16B(H16A,
 H16B), C17B(H17A,H17B), C8C(H6AA,H7AA), C9C(H8AA,H9AA), C10C(H0BA,H1BA),
 C15C(H6CA,H7CA), C16C(H8CA,H9CA), C17C(H0DA,H1DA), C1(H5DA,H6DA), C1X(H7DA,
 H8DA)
5.b Aromatic/amide H refined with riding coordinates:
 C3A(H), C5A(HA), C7A(HB), C18A(H0AA), C20A(H1AA), C22A(H2AA), C3B(H3B),
 C5B(H5B), C7B(H7B), C18B(H18B), C20B(H20B), C22B(H22B), C3C(H3AA), C5C(H4AA),
 C7C(H5AA), C18C(H2DA), C20C(H3DA), C22C(H4DA)
5.c Idealised Me refined as rotating group:
 C11A(HI,HJ,HK), C12A(HL,HM,HN), C13A(HO,HP,HQ), C14A(HR,HS,HT), C11B(H11A,
 H11B,H11C), C12B(H12A,H12B,H12C), C13B(H13A,H13B,H13C), C14B(H14A,H14B,H14C),
 C11C(H2BA,H3BA,H4BA), C12C(H5BA,H6BA,H7BA), C13C(H0CA,H1CA,H2CA), C14C(H3CA,
 H4CA,H5CA)
;
_olex2_submission_special_instructions 'No special instructions were received'
_oxdiff_exptl_absorpt_empirical_details
;
Empirical correction (ABSPACK) includes:
- Absorption correction using spherical harmonics
- Frame scaling
;
_oxdiff_exptl_absorpt_empirical_full_max 1.207
_oxdiff_exptl_absorpt_empirical_full_min 0.800

loop_
_space_group_symop_operation_xyz
'x, y, z'
'-x, -y, -z'

loop_
_atom_site_label
_atom_site_type_symbol
_atom_site_fract_x
_atom_site_fract_y
_atom_site_fract_z
_atom_site_U_iso_or_equiv
_atom_site_adp_type
_atom_site_occupancy
_atom_site_site_symmetry_order
_atom_site_calc_flag
_atom_site_refinement_flags_posn
_atom_site_refinement_flags_adp
_atom_site_refinement_flags_occupancy
_atom_site_disorder_assembly
_atom_site_disorder_group
Zn1A Zn 0.43510(6) 0.96095(5) 0.23923(4) 0.0333(2) Uani 1 1 d . . . . .
Cl1A Cl 0.62391(18) 1.05338(14) 0.49037(11) 0.0621(7) Uani 1 1 d . . . . .
Cl2A Cl 0.5248(2) 1.31767(15) 0.53217(12) 0.0751(8) Uani 1 1 d . . . . .
Cl3A Cl 0.45634(14) 0.60796(11) 0.00234(10) 0.0414(5) Uani 1 1 d . . . . .
Cl4A Cl 0.54941(15) 0.94108(11) 0.03871(10) 0.0427(5) Uani 1 1 d . . . . .
Si1A Si 0.04573(15) 0.92038(13) 0.14314(11) 0.0365(5) Uani 1 1 d . . . . .
Si2A Si 0.04434(15) 0.74731(13) 0.17674(12) 0.0397(5) Uani 1 1 d . . . . .
O1A O 0.5167(4) 1.0197(3) 0.3375(2) 0.0392(13) Uani 1 1 d . . . . .
O2A O 0.4820(3) 0.9351(3) 0.1615(2) 0.0352(12) Uani 1 1 d . . . . .
O3A O 0.0637(4) 0.8416(3) 0.1678(3) 0.0639(17) Uani 1 1 d . . . . .
N1A N 0.3871(4) 1.0515(3) 0.2232(3) 0.0246(13) Uani 1 1 d . . . . .
N2A N 0.3815(4) 0.8419(3) 0.2459(3) 0.0267(13) Uani 1 1 d . . . . .
C1A C 0.5120(5) 1.0848(4) 0.3776(3) 0.0278(16) Uani 1 1 d . . . . .
C2A C 0.5622(5) 1.1111(4) 0.4545(4) 0.0348(18) Uani 1 1 d . . . . .
C3A C 0.5657(6) 1.1815(5) 0.4997(4) 0.039(2) Uani 1 1 d . . . . .
H H 0.600808 1.197490 0.549278 0.047 Uiso 1 1 calc R . . . .
C4A C 0.5178(6) 1.2291(4) 0.4724(4) 0.0381(19) Uani 1 1 d . . . . .
C5A C 0.4682(5) 1.2077(4) 0.3991(4) 0.0339(17) Uani 1 1 d . . . . .
HA H 0.438049 1.241360 0.380817 0.041 Uiso 1 1 calc R . . . .
C6A C 0.4624(5) 1.1345(4) 0.3506(3) 0.0248(15) Uani 1 1 d . . . . .
C7A C 0.4083(5) 1.1180(4) 0.2748(3) 0.0254(15) Uani 1 1 d . . . . .
HB H 0.386647 1.158891 0.261853 0.031 Uiso 1 1 calc R . . . .
C8A C 0.3298(5) 1.0464(4) 0.1484(3) 0.0274(16) Uani 1 1 d . . . . .
HC H 0.360012 1.031247 0.113702 0.033 Uiso 1 1 calc R . . . .
HD H 0.328215 1.101137 0.146927 0.033 Uiso 1 1 calc R . . . .
C9A C 0.2284(5) 0.9817(4) 0.1259(4) 0.0338(18) Uani 1 1 d . . . . .
HE H 0.198001 0.972394 0.073894 0.041 Uiso 1 1 calc R . . . .
HF H 0.231163 0.928886 0.133146 0.041 Uiso 1 1 calc R . . . .
C10A C 0.1660(5) 1.0046(4) 0.1663(4) 0.0357(18) Uani 1 1 d . . . . .
HG H 0.158214 1.054632 0.155538 0.043 Uiso 1 1 calc R . . . .
HH H 0.198616 1.018591 0.218564 0.043 Uiso 1 1 calc R . . . .
C11A C -0.0234(6) 0.9548(6) 0.1955(4) 0.059(3) Uani 1 1 d . . . . .
HI H -0.081468 0.908148 0.188065 0.089 Uiso 1 1 calc GR . . . .
HJ H -0.038465 0.999104 0.179130 0.089 Uiso 1 1 calc GR . . . .
HK H 0.013629 0.975205 0.246669 0.089 Uiso 1 1 calc GR . . . .
C12A C -0.0149(6) 0.8870(6) 0.0435(4) 0.063(3) Uani 1 1 d . . . . .
HL H 0.023011 0.867122 0.019305 0.094 Uiso 1 1 calc GR . . . .
HM H -0.023044 0.933901 0.027410 0.094 Uiso 1 1 calc GR . . . .
HN H -0.076287 0.842502 0.031715 0.094 Uiso 1 1 calc GR . . . .
C13A C -0.0234(6) 0.7292(5) 0.2416(5) 0.056(2) Uani 1 1 d . . . . .
HO H 0.009250 0.774038 0.286175 0.084 Uiso 1 1 calc GR . . . .
HP H -0.028196 0.676493 0.252284 0.084 Uiso 1 1 calc GR . . . .
HQ H -0.086312 0.727555 0.220049 0.084 Uiso 1 1 calc GR . . . .
C14A C -0.0230(6) 0.6684(5) 0.0870(5) 0.061(3) Uani 1 1 d . . . . .
HR H -0.086180 0.667985 0.069768 0.091 Uiso 1 1 calc GR . . . .
HS H -0.027156 0.613694 0.091981 0.091 Uiso 1 1 calc GR . . . .
HT H 0.009269 0.682604 0.052447 0.091 Uiso 1 1 calc GR . . . .
C15A C 0.1660(5) 0.7452(5) 0.2133(4) 0.043(2) Uani 1 1 d . . . . .
HU H 0.159259 0.694115 0.228675 0.052 Uiso 1 1 calc R . . . .
HV H 0.193218 0.743022 0.174058 0.052 Uiso 1 1 calc R . . . .
C16A C 0.2357(5) 0.8213(4) 0.2781(4) 0.0343(18) Uani 1 1 d . . . . .
HW H 0.236907 0.872493 0.264566 0.041 Uiso 1 1 calc R . . . .
HX H 0.212194 0.819766 0.319301 0.041 Uiso 1 1 calc R . . . .
C17A C 0.3368(5) 0.8244(4) 0.3018(4) 0.0313(17) Uani 1 1 d . . . . .
HY H 0.374316 0.867905 0.347568 0.038 Uiso 1 1 calc R . . . .
HZ H 0.335616 0.770850 0.310136 0.038 Uiso 1 1 calc R . . . .
C18A C 0.3938(4) 0.7813(4) 0.2067(3) 0.0247(15) Uani 1 1 d . . . . .
H0AA H 0.375765 0.730055 0.218145 0.030 Uiso 1 1 calc R . . . .
C19A C 0.4323(5) 0.7848(4) 0.1473(3) 0.0262(16) Uani 1 1 d . . . . .
C20A C 0.4294(5) 0.7082(4) 0.1089(3) 0.0275(16) Uani 1 1 d . . . . .
H1AA H 0.406522 0.660071 0.124113 0.033 Uiso 1 1 calc R . . . .
C21A C 0.4594(5) 0.7032(4) 0.0499(4) 0.0277(16) Uani 1 1 d . . . . .
C22A C 0.4951(5) 0.7746(4) 0.0269(4) 0.0291(16) Uani 1 1 d . . . . .
H2AA H 0.515020 0.770817 -0.014013 0.035 Uiso 1 1 calc R . . . .
C23A C 0.5009(5) 0.8506(4) 0.0648(3) 0.0264(16) Uani 1 1 d . . . . .
C24A C 0.4711(5) 0.8604(4) 0.1269(3) 0.0269(16) Uani 1 1 d . . . . .
Zn1B Zn 0.62303(6) 0.69408(5) 0.28809(4) 0.0279(2) Uani 1 1 d . . . . .
Cl1B Cl 0.70227(15) 0.61171(13) 0.07611(10) 0.0470(5) Uani 1 1 d . . . . .
Cl2B Cl 0.76201(17) 0.91667(16) 0.02981(13) 0.0661(7) Uani 1 1 d . . . . .
Cl3B Cl 0.34630(16) 0.36366(12) 0.41288(12) 0.0521(6) Uani 1 1 d . . . . .
Cl4B Cl 0.28920(13) 0.57997(12) 0.25996(10) 0.0415(5) Uani 1 1 d . . . . .
Si1B Si 0.85809(14) 0.97284(12) 0.55069(10) 0.0311(5) Uani 1 1 d . . . . .
Si2B Si 0.91365(16) 0.81985(13) 0.58463(11) 0.0384(5) Uani 1 1 d . . . . .
O1B O 0.6634(4) 0.6793(3) 0.2036(2) 0.0347(12) Uani 1 1 d . . . . .
O2B O 0.4928(3) 0.6363(3) 0.2812(2) 0.0320(11) Uani 1 1 d . . . . .
O3B O 0.9010(4) 0.9010(3) 0.5614(3) 0.0389(12) Uani 1 1 d . . . . .
N1B N 0.6440(4) 0.8151(3) 0.2995(3) 0.0277(13) Uani 1 1 d . . . . .
N2B N 0.6807(4) 0.6337(3) 0.3507(3) 0.0236(12) Uani 1 1 d . . . . .
C1B C 0.6876(5) 0.7359(4) 0.1692(3) 0.0259(15) Uani 1 1 d . . . . .
C2B C 0.7077(5) 0.7129(5) 0.1039(4) 0.0351(18) Uani 1 1 d . . . . .
C3B C 0.7301(5) 0.7668(5) 0.0616(4) 0.040(2) Uani 1 1 d . . . . .
H3B H 0.742105 0.749308 0.018777 0.048 Uiso 1 1 calc R . . . .
C4B C 0.7345(5) 0.8491(5) 0.0845(4) 0.043(2) Uani 1 1 d . . . . .
C5B C 0.7173(5) 0.8748(5) 0.1468(4) 0.0354(18) Uani 1 1 d . . . . .
H5B H 0.721536 0.929826 0.161146 0.042 Uiso 1 1 calc R . . . .
C6B C 0.6931(5) 0.8199(4) 0.1907(4) 0.0296(16) Uani 1 1 d . . . . .
C7B C 0.6689(5) 0.8525(4) 0.2520(4) 0.0292(16) Uani 1 1 d . . . . .
H7B H 0.671578 0.907325 0.258288 0.035 Uiso 1 1 calc R . . . .
C8B C 0.6151(5) 0.8566(4) 0.3559(3) 0.0313(17) Uani 1 1 d . . . . .
H8BA H 0.550857 0.821088 0.352049 0.038 Uiso 1 1 calc R . . . .
H8BB H 0.614012 0.909412 0.347319 0.038 Uiso 1 1 calc R . . . .
C9B C 0.6833(5) 0.8739(4) 0.4340(3) 0.0286(16) Uani 1 1 d . . . . .
H9BA H 0.652777 0.887506 0.468972 0.034 Uiso 1 1 calc R . . . .
H9BB H 0.692874 0.822790 0.439042 0.034 Uiso 1 1 calc R . . . .
C10B C 0.7797(5) 0.9444(5) 0.4534(4) 0.0350(18) Uani 1 1 d . . . . .
H10A H 0.769877 0.994053 0.443538 0.042 Uiso 1 1 calc R . . . .
H10B H 0.812775 0.928266 0.421508 0.042 Uiso 1 1 calc R . . . .
C11B C 0.9606(6) 1.0737(5) 0.5736(4) 0.049(2) Uani 1 1 d . . . . .
H11A H 1.004892 1.082803 0.620973 0.074 Uiso 1 1 calc GR . . . .
H11B H 0.938478 1.118831 0.574410 0.074 Uiso 1 1 calc GR . . . .
H11C H 0.991904 1.071903 0.537496 0.074 Uiso 1 1 calc GR . . . .
C12B C 0.7868(6) 0.9802(6) 0.6127(4) 0.053(2) Uani 1 1 d . . . . .
H12A H 0.732353 0.928157 0.599209 0.079 Uiso 1 1 calc GR . . . .
H12B H 0.765547 1.025392 0.608386 0.079 Uiso 1 1 calc GR . . . .
H12C H 0.825674 0.990850 0.662384 0.079 Uiso 1 1 calc GR . . . .
C13B C 1.0406(6) 0.8356(6) 0.6049(5) 0.064(3) Uani 1 1 d . . . . .
H13A H 1.058277 0.840392 0.561875 0.097 Uiso 1 1 calc GR . . . .
H13B H 1.050012 0.788429 0.619566 0.097 Uiso 1 1 calc GR . . . .
H13C H 1.079434 0.886231 0.643790 0.097 Uiso 1 1 calc GR . . . .
C14B C 0.8789(7) 0.8099(6) 0.6668(4) 0.068(3) Uani 1 1 d . . . . .
H14A H 0.924067 0.856000 0.707938 0.102 Uiso 1 1 calc GR . . . .
H14B H 0.878266 0.757695 0.676538 0.102 Uiso 1 1 calc GR . . . .
H14C H 0.816406 0.810886 0.658638 0.102 Uiso 1 1 calc GR . . . .
C15B C 0.8324(6) 0.7254(4) 0.5050(4) 0.042(2) Uani 1 1 d . . . . .
H15A H 0.842405 0.676208 0.515777 0.051 Uiso 1 1 calc R . . . .
H15B H 0.766791 0.716886 0.500626 0.051 Uiso 1 1 calc R . . . .
C16B C 0.8456(5) 0.7310(4) 0.4322(4) 0.0375(18) Uani 1 1 d . . . . .
H16A H 0.912227 0.743523 0.437180 0.045 Uiso 1 1 calc R . . . .
H16B H 0.830768 0.777553 0.419298 0.045 Uiso 1 1 calc R . . . .
C17B C 0.7843(5) 0.6517(4) 0.3704(4) 0.0332(17) Uani 1 1 d . . . . .
H17A H 0.803538 0.657178 0.327556 0.040 Uiso 1 1 calc R . . . .
H17B H 0.795694 0.604392 0.384637 0.040 Uiso 1 1 calc R . . . .
C18B C 0.6277(5) 0.5705(4) 0.3668(3) 0.0262(16) Uani 1 1 d . . . . .
H18B H 0.658325 0.540285 0.390743 0.031 Uiso 1 1 calc R . . . .
C19B C 0.5245(5) 0.5411(4) 0.3514(3) 0.0228(15) Uani 1 1 d . . . . .
C20B C 0.4866(5) 0.4755(4) 0.3818(3) 0.0310(17) Uani 1 1 d . . . . .
H20B H 0.526927 0.454235 0.408448 0.037 Uiso 1 1 calc R . . . .
C21B C 0.3923(5) 0.4429(4) 0.3726(4) 0.0335(18) Uani 1 1 d . . . . .
C22B C 0.3308(5) 0.4741(4) 0.3337(4) 0.0329(17) Uani 1 1 d . . . . .
H22B H 0.265879 0.451333 0.327286 0.039 Uiso 1 1 calc R . . . .
C23B C 0.3672(5) 0.5389(4) 0.3049(4) 0.0313(17) Uani 1 1 d . . . . .
C24B C 0.4642(5) 0.5756(4) 0.3115(3) 0.0263(16) Uani 1 1 d . . . . .
Zn1C Zn 0.59134(6) 0.33836(5) 0.26264(4) 0.0294(2) Uani 1 1 d . . . . .
Cl1C Cl 0.25162(15) 0.23934(13) 0.20255(13) 0.0560(6) Uani 1 1 d . . . . .
Cl2C Cl 0.24746(13) 0.48489(12) 0.07051(10) 0.0376(4) Uani 1 1 d . . . . .
Cl3C Cl 0.87503(19) 0.25488(17) 0.57223(13) 0.0721(7) Uani 1 1 d . . . . .
Cl4C Cl 0.74686(16) 0.49460(13) 0.51501(10) 0.0502(6) Uani 1 1 d . . . . .
Si1C Si 0.90342(16) 0.40303(14) 0.11810(13) 0.0419(6) Uani 1 1 d . . . . .
Si2C Si 0.82708(16) 0.21022(14) 0.11747(12) 0.0390(5) Uani 1 1 d . . . . .
O1C O 0.4553(3) 0.3056(3) 0.2256(3) 0.0337(12) Uani 1 1 d . . . . .
O2C O 0.6603(4) 0.3876(3) 0.3667(2) 0.0362(12) Uani 1 1 d . . . . .
O3C O 0.8724(4) 0.3117(3) 0.1366(3) 0.0411(13) Uani 1 1 d . . . . .
N1C N 0.6261(4) 0.4305(3) 0.2147(3) 0.0257(13) Uani 1 1 d . . . . .
N2C N 0.6204(4) 0.2336(3) 0.2547(3) 0.0296(14) Uani 1 1 d . . . . .
C1C C 0.4131(5) 0.3469(4) 0.1911(3) 0.0277(16) Uani 1 1 d . . . . .
C2C C 0.3134(5) 0.3242(4) 0.1744(4) 0.0339(17) Uani 1 1 d . . . . .
C3C C 0.2629(5) 0.3645(4) 0.1372(4) 0.0341(18) Uani 1 1 d . . . . .
H3AA H 0.197035 0.345978 0.126482 0.041 Uiso 1 1 calc R . . . .
C4C C 0.3115(5) 0.4324(4) 0.1162(3) 0.0288(16) Uani 1 1 d . . . . .
C5C C 0.4069(5) 0.4590(4) 0.1304(3) 0.0270(16) Uani 1 1 d . . . . .
H4AA H 0.438241 0.504772 0.115209 0.032 Uiso 1 1 calc R . . . .
C6C C 0.4598(5) 0.4182(4) 0.1679(3) 0.0257(15) Uani 1 1 d . . . . .
C7C C 0.5620(5) 0.4549(4) 0.1812(3) 0.0246(15) Uani 1 1 d . . . . .
H5AA H 0.583720 0.501272 0.163403 0.030 Uiso 1 1 calc R . . . .
C8C C 0.7258(5) 0.4773(4) 0.2203(4) 0.0313(17) Uani 1 1 d . . . . .
H6AA H 0.766408 0.494423 0.271035 0.038 Uiso 1 1 calc R . . . .
H7AA H 0.730443 0.527798 0.204379 0.038 Uiso 1 1 calc R . . . .
C9C C 0.7601(5) 0.4245(4) 0.1742(4) 0.0360(18) Uani 1 1 d . . . . .
H8AA H 0.716635 0.404658 0.124243 0.043 Uiso 1 1 calc R . . . .
H9AA H 0.757986 0.375556 0.192028 0.043 Uiso 1 1 calc R . . . .
C10C C 0.8601(5) 0.4700(5) 0.1740(4) 0.043(2) Uani 1 1 d . . . . .
H0BA H 0.903418 0.491017 0.224137 0.051 Uiso 1 1 calc R . . . .
H1BA H 0.861906 0.518288 0.155174 0.051 Uiso 1 1 calc R . . . .
C11C C 0.8454(7) 0.3888(6) 0.0192(5) 0.070(3) Uani 1 1 d . . . . .
H2BA H 0.856477 0.345048 -0.009438 0.105 Uiso 1 1 calc GR . . . .
H3BA H 0.871909 0.440490 0.007037 0.105 Uiso 1 1 calc GR . . . .
H4BA H 0.777962 0.373349 0.008994 0.105 Uiso 1 1 calc GR . . . .
C12C C 1.0359(6) 0.4501(6) 0.1429(6) 0.075(3) Uani 1 1 d . . . . .
H5BA H 1.064775 0.455919 0.193866 0.112 Uiso 1 1 calc GR . . . .
H6BA H 1.055106 0.504574 0.133830 0.112 Uiso 1 1 calc GR . . . .
H7BA H 1.056036 0.414194 0.113800 0.112 Uiso 1 1 calc GR . . . .
C13C C 0.7572(7) 0.1659(6) 0.0176(4) 0.065(3) Uani 1 1 d . . . . .
H0CA H 0.711600 0.191062 0.004829 0.097 Uiso 1 1 calc GR . . . .
H1CA H 0.724282 0.106010 0.006859 0.097 Uiso 1 1 calc GR . . . .
H2CA H 0.799886 0.177766 -0.010350 0.097 Uiso 1 1 calc GR . . . .
C14C C 0.9255(7) 0.1723(6) 0.1440(6) 0.072(3) Uani 1 1 d . . . . .
H3CA H 0.971054 0.193099 0.119950 0.108 Uiso 1 1 calc GR . . . .
H4CA H 0.899606 0.111829 0.129572 0.108 Uiso 1 1 calc GR . . . .
H5CA H 0.956462 0.192489 0.196121 0.108 Uiso 1 1 calc GR . . . .
C15C C 0.7444(5) 0.1806(5) 0.1714(4) 0.0395(19) Uani 1 1 d . . . . .
H6CA H 0.734316 0.123778 0.174929 0.047 Uiso 1 1 calc R . . . .
H7CA H 0.774666 0.218011 0.220767 0.047 Uiso 1 1 calc R . . . .
C16C C 0.6470(5) 0.1849(4) 0.1385(4) 0.0307(17) Uani 1 1 d . . . . .
H8CA H 0.657305 0.240304 0.130940 0.037 Uiso 1 1 calc R . . . .
H9CA H 0.614368 0.143936 0.090860 0.037 Uiso 1 1 calc R . . . .
C17C C 0.5822(5) 0.1682(4) 0.1856(4) 0.0366(18) Uani 1 1 d . . . . .
H0DA H 0.519558 0.164983 0.158567 0.044 Uiso 1 1 calc R . . . .
H1DA H 0.574484 0.114235 0.195733 0.044 Uiso 1 1 calc R . . . .
C18C C 0.6672(5) 0.2204(4) 0.3127(4) 0.0286(16) Uani 1 1 d . . . . .
H2DA H 0.673448 0.168796 0.306268 0.034 Uiso 1 1 calc R . . . .
C19C C 0.7110(5) 0.2753(4) 0.3862(4) 0.0290(16) Uani 1 1 d . . . . .
C20C C 0.7638(5) 0.2452(5) 0.4377(4) 0.0384(19) Uani 1 1 d . . . . .
H3DA H 0.767536 0.193323 0.422599 0.046 Uiso 1 1 calc R . . . .
C21C C 0.8087(6) 0.2913(5) 0.5087(4) 0.045(2) Uani 1 1 d . . . . .
C22C C 0.8025(6) 0.3674(5) 0.5340(4) 0.043(2) Uani 1 1 d . . . . .
H4DA H 0.831325 0.397286 0.583176 0.051 Uiso 1 1 calc R . . . .
C23C C 0.7526(5) 0.3979(4) 0.4843(4) 0.0332(17) Uani 1 1 d . . . . .
C24C C 0.7052(5) 0.3537(4) 0.4093(4) 0.0284(16) Uani 1 1 d . . . . .
Cl1 Cl 0.9374(3) 0.5073(3) 0.40163(19) 0.1188(12) Uani 1 1 d D . . . .
Cl2 Cl 1.047(9) 0.413(5) 0.366(4) 0.176(3) Uani 0.065(10) 1 d D . P A 1
Cl2X Cl 0.9722(6) 0.3734(3) 0.3234(3) 0.176(3) Uani 0.935(10) 1 d D . P A 2
C1 C 1.016(10) 0.457(10) 0.431(5) 0.104(5) Uani 0.065(10) 1 d D . P A 1
H5DA H 1.072722 0.498714 0.469385 0.124 Uiso 0.065(10) 1 calc R . P A 1
H6DA H 0.984927 0.414582 0.452989 0.124 Uiso 0.065(10) 1 calc R . P A 1
C1X C 0.9669(10) 0.4182(8) 0.4029(8) 0.104(5) Uani 0.935(10) 1 d D . P A 2
H7DA H 1.028318 0.434957 0.440427 0.124 Uiso 0.935(10) 1 calc R . P A 2
H8DA H 0.919618 0.377088 0.416045 0.124 Uiso 0.935(10) 1 calc R . P A 2

loop_
_atom_site_aniso_label
_atom_site_aniso_U_11
_atom_site_aniso_U_22
_atom_site_aniso_U_33
_atom_site_aniso_U_23
_atom_site_aniso_U_13
_atom_site_aniso_U_12
Zn1A 0.0399(5) 0.0257(5) 0.0318(5) 0.0027(4) 0.0085(4) 0.0148(4)
Cl1A 0.0936(19) 0.0656(15) 0.0375(12) 0.0121(11) 0.0039(12) 0.0581(14)
Cl2A 0.126(2) 0.0595(15) 0.0382(12) -0.0152(11) 0.0086(14) 0.0615(16)
Cl3A 0.0568(13) 0.0299(10) 0.0384(11) -0.0014(8) 0.0159(10) 0.0231(9)
Cl4A 0.0565(13) 0.0337(11) 0.0430(11) 0.0194(9) 0.0171(10) 0.0191(9)
Si1A 0.0284(12) 0.0368(12) 0.0391(12) 0.0084(10) 0.0042(10) 0.0124(10)
Si2A 0.0312(13) 0.0320(12) 0.0515(14) 0.0092(10) 0.0158(11) 0.0063(10)
O1A 0.058(4) 0.033(3) 0.026(3) -0.002(2) 0.002(2) 0.032(3)
O2A 0.050(3) 0.024(3) 0.034(3) 0.003(2) 0.014(2) 0.020(2)
O3A 0.041(4) 0.045(4) 0.103(5) 0.039(3) 0.017(3) 0.011(3)
N1A 0.028(3) 0.028(3) 0.021(3) 0.012(3) 0.010(3) 0.011(3)
N2A 0.027(3) 0.026(3) 0.022(3) 0.002(2) 0.003(3) 0.010(3)
C1A 0.034(4) 0.019(4) 0.026(4) 0.005(3) 0.007(3) 0.008(3)
C2A 0.054(5) 0.029(4) 0.028(4) 0.011(3) 0.005(4) 0.029(4)
C3A 0.065(6) 0.041(5) 0.011(3) 0.000(3) 0.003(4) 0.030(4)
C4A 0.058(5) 0.030(4) 0.028(4) -0.002(3) 0.011(4) 0.025(4)
C5A 0.045(5) 0.029(4) 0.037(4) 0.009(3) 0.014(4) 0.025(4)
C6A 0.033(4) 0.022(4) 0.023(4) 0.004(3) 0.014(3) 0.013(3)
C7A 0.025(4) 0.021(4) 0.030(4) 0.004(3) 0.009(3) 0.009(3)
C8A 0.034(4) 0.031(4) 0.019(3) 0.010(3) 0.006(3) 0.014(3)
C9A 0.047(5) 0.028(4) 0.022(4) 0.008(3) 0.004(3) 0.014(4)
C10A 0.037(5) 0.035(4) 0.039(4) 0.014(4) 0.011(4) 0.018(4)
C11A 0.028(5) 0.085(7) 0.050(5) 0.000(5) 0.006(4) 0.018(5)
C12A 0.038(5) 0.080(7) 0.052(6) 0.001(5) 0.010(4) 0.012(5)
C13A 0.056(6) 0.064(6) 0.056(6) 0.015(5) 0.030(5) 0.024(5)
C14A 0.041(6) 0.061(6) 0.061(6) -0.003(5) 0.015(5) 0.007(5)
C15A 0.038(5) 0.035(4) 0.046(5) 0.001(4) 0.008(4) 0.011(4)
C16A 0.040(5) 0.031(4) 0.036(4) 0.001(3) 0.021(4) 0.016(4)
C17A 0.042(5) 0.028(4) 0.025(4) 0.006(3) 0.012(3) 0.013(3)
C18A 0.018(4) 0.022(4) 0.026(4) 0.006(3) -0.004(3) 0.007(3)
C19A 0.032(4) 0.025(4) 0.018(3) 0.002(3) 0.004(3) 0.013(3)
C20A 0.028(4) 0.024(4) 0.025(4) 0.002(3) 0.004(3) 0.009(3)
C21A 0.028(4) 0.017(4) 0.030(4) -0.002(3) 0.004(3) 0.008(3)
C22A 0.034(4) 0.030(4) 0.023(4) 0.006(3) 0.005(3) 0.018(3)
C23A 0.032(4) 0.027(4) 0.024(4) 0.011(3) 0.005(3) 0.016(3)
C24A 0.028(4) 0.030(4) 0.026(4) 0.005(3) 0.001(3) 0.021(3)
Zn1B 0.0364(5) 0.0242(4) 0.0243(4) 0.0076(3) 0.0114(4) 0.0117(4)
Cl1B 0.0610(14) 0.0552(13) 0.0350(11) 0.0078(9) 0.0246(10) 0.0308(11)
Cl2B 0.0609(16) 0.0958(19) 0.0762(16) 0.0678(15) 0.0371(13) 0.0407(14)
Cl3B 0.0586(15) 0.0392(12) 0.0747(15) 0.0329(11) 0.0385(12) 0.0184(10)
Cl4B 0.0334(11) 0.0407(11) 0.0478(11) 0.0165(9) 0.0059(9) 0.0147(9)
Si1B 0.0325(12) 0.0338(12) 0.0261(10) 0.0039(9) 0.0076(9) 0.0155(9)
Si2B 0.0479(14) 0.0297(12) 0.0332(12) 0.0125(9) 0.0071(10) 0.0123(10)
O1B 0.056(4) 0.032(3) 0.028(3) 0.012(2) 0.023(3) 0.024(3)
O2B 0.032(3) 0.029(3) 0.034(3) 0.012(2) 0.008(2) 0.011(2)
O3B 0.044(3) 0.033(3) 0.038(3) 0.009(2) 0.010(3) 0.017(2)
N1B 0.027(3) 0.030(3) 0.024(3) 0.004(3) 0.003(3) 0.014(3)
N2B 0.027(3) 0.022(3) 0.022(3) 0.003(2) 0.010(3) 0.010(3)
C1B 0.025(4) 0.032(4) 0.016(3) 0.006(3) 0.004(3) 0.008(3)
C2B 0.025(4) 0.047(5) 0.031(4) 0.013(4) 0.010(3) 0.011(4)
C3B 0.029(4) 0.074(6) 0.030(4) 0.025(4) 0.017(4) 0.025(4)
C4B 0.026(4) 0.061(6) 0.049(5) 0.036(4) 0.013(4) 0.013(4)
C5B 0.032(5) 0.037(4) 0.036(4) 0.014(4) 0.006(4) 0.015(4)
C6B 0.021(4) 0.041(4) 0.026(4) 0.017(3) 0.004(3) 0.011(3)
C7B 0.028(4) 0.020(4) 0.036(4) 0.008(3) 0.002(3) 0.011(3)
C8B 0.029(4) 0.036(4) 0.033(4) 0.009(3) 0.010(3) 0.018(3)
C9B 0.037(4) 0.029(4) 0.022(4) 0.003(3) 0.008(3) 0.019(3)
C10B 0.036(5) 0.041(4) 0.027(4) 0.005(3) 0.007(3) 0.018(4)
C11B 0.054(6) 0.035(5) 0.047(5) 0.004(4) 0.004(4) 0.015(4)
C12B 0.052(6) 0.085(7) 0.030(4) 0.009(4) 0.016(4) 0.038(5)
C13B 0.049(6) 0.080(7) 0.077(7) 0.037(6) 0.014(5) 0.040(5)
C14B 0.077(7) 0.062(6) 0.032(5) 0.016(4) 0.004(5) -0.002(5)
C15B 0.052(5) 0.027(4) 0.047(5) 0.012(4) 0.015(4) 0.015(4)
C16B 0.035(5) 0.034(4) 0.047(5) 0.017(4) 0.013(4) 0.014(4)
C17B 0.032(4) 0.032(4) 0.039(4) 0.009(3) 0.009(3) 0.018(3)
C18B 0.035(4) 0.023(4) 0.021(4) 0.000(3) 0.007(3) 0.016(3)
C19B 0.033(4) 0.017(3) 0.020(3) -0.001(3) 0.011(3) 0.012(3)
C20B 0.047(5) 0.032(4) 0.024(4) 0.009(3) 0.014(3) 0.024(4)
C21B 0.042(5) 0.017(4) 0.039(4) 0.001(3) 0.017(4) 0.009(3)
C22B 0.029(4) 0.027(4) 0.040(4) -0.001(3) 0.014(4) 0.009(3)
C23B 0.037(5) 0.020(4) 0.032(4) 0.004(3) 0.007(3) 0.011(3)
C24B 0.037(5) 0.022(4) 0.021(3) 0.004(3) 0.013(3) 0.011(3)
Zn1C 0.0368(5) 0.0294(5) 0.0288(4) 0.0119(4) 0.0120(4) 0.0185(4)
Cl1C 0.0405(13) 0.0448(12) 0.1007(18) 0.0433(12) 0.0334(12) 0.0195(10)
Cl2C 0.0397(11) 0.0455(11) 0.0367(10) 0.0143(9) 0.0103(9) 0.0281(9)
Cl3C 0.094(2) 0.0965(19) 0.0566(14) 0.0444(14) 0.0170(14) 0.0693(17)
Cl4C 0.0789(16) 0.0452(12) 0.0303(10) 0.0059(9) 0.0104(10) 0.0364(11)
Si1C 0.0334(13) 0.0483(14) 0.0555(14) 0.0210(12) 0.0205(11) 0.0223(11)
Si2C 0.0433(14) 0.0425(13) 0.0401(12) 0.0079(10) 0.0184(11) 0.0257(11)
O1C 0.039(3) 0.031(3) 0.045(3) 0.025(2) 0.015(2) 0.023(2)
O2C 0.058(4) 0.035(3) 0.030(3) 0.014(2) 0.013(3) 0.034(3)
O3C 0.043(3) 0.040(3) 0.043(3) 0.010(2) 0.015(3) 0.020(3)
N1C 0.028(3) 0.025(3) 0.017(3) -0.003(2) 0.005(2) 0.009(3)
N2C 0.035(4) 0.026(3) 0.032(3) 0.008(3) 0.015(3) 0.014(3)
C1C 0.036(5) 0.024(4) 0.023(4) 0.002(3) 0.011(3) 0.013(3)
C2C 0.038(5) 0.031(4) 0.042(4) 0.015(3) 0.020(4) 0.019(4)
C3C 0.025(4) 0.039(4) 0.042(4) 0.005(4) 0.018(4) 0.016(4)
C4C 0.034(5) 0.031(4) 0.026(4) 0.008(3) 0.009(3) 0.018(3)
C5C 0.039(5) 0.022(4) 0.022(4) 0.006(3) 0.015(3) 0.011(3)
C6C 0.033(4) 0.033(4) 0.021(3) 0.010(3) 0.012(3) 0.020(3)
C7C 0.037(4) 0.021(4) 0.021(3) 0.007(3) 0.014(3) 0.015(3)
C8C 0.027(4) 0.026(4) 0.035(4) 0.007(3) 0.006(3) 0.007(3)
C9C 0.032(5) 0.034(4) 0.046(5) 0.012(4) 0.016(4) 0.016(4)
C10C 0.037(5) 0.035(4) 0.054(5) 0.011(4) 0.013(4) 0.013(4)
C11C 0.093(8) 0.096(8) 0.061(6) 0.044(6) 0.041(6) 0.063(7)
C12C 0.036(6) 0.085(8) 0.110(8) 0.029(6) 0.036(6) 0.022(5)
C13C 0.069(7) 0.068(6) 0.046(5) -0.009(5) 0.024(5) 0.022(5)
C14C 0.060(7) 0.076(7) 0.106(8) 0.038(6) 0.031(6) 0.050(6)
C15C 0.043(5) 0.040(5) 0.035(4) 0.005(4) 0.011(4) 0.020(4)
C16C 0.037(5) 0.023(4) 0.024(4) 0.002(3) 0.005(3) 0.007(3)
C17C 0.037(5) 0.029(4) 0.042(5) 0.007(4) 0.015(4) 0.011(3)
C18C 0.028(4) 0.025(4) 0.043(4) 0.012(3) 0.021(4) 0.016(3)
C19C 0.030(4) 0.032(4) 0.036(4) 0.017(3) 0.017(3) 0.018(3)
C20C 0.054(5) 0.050(5) 0.037(5) 0.023(4) 0.022(4) 0.041(4)
C21C 0.046(5) 0.065(6) 0.046(5) 0.036(5) 0.019(4) 0.037(5)
C22C 0.056(6) 0.054(5) 0.030(4) 0.019(4) 0.016(4) 0.030(4)
C23C 0.048(5) 0.034(4) 0.029(4) 0.011(3) 0.013(4) 0.028(4)
C24C 0.027(4) 0.040(4) 0.031(4) 0.019(3) 0.014(3) 0.020(3)
Cl1 0.097(3) 0.160(3) 0.110(3) 0.049(2) 0.020(2) 0.068(3)
Cl2 0.316(9) 0.115(4) 0.077(3) 0.020(3) 0.029(5) 0.088(5)
Cl2X 0.316(9) 0.115(4) 0.077(3) 0.020(3) 0.029(5) 0.088(5)
C1 0.100(11) 0.092(10) 0.131(12) 0.056(9) 0.045(9) 0.034(9)
C1X 0.100(11) 0.092(10) 0.131(12) 0.056(9) 0.045(9) 0.034(9)

loop_
_atom_type_symbol
_atom_type_description
_atom_type_scat_dispersion_real
_atom_type_scat_dispersion_imag
_atom_type_scat_source
C C 0.0033 0.0016 'International Tables Vol C Tables 4.2.6.8 and 6.1.1.4'
H H 0.0000 0.0000 'International Tables Vol C Tables 4.2.6.8 and 6.1.1.4'
Cl Cl 0.1484 0.1585 'International Tables Vol C Tables 4.2.6.8 and 6.1.1.4'
N N 0.0061 0.0033 'International Tables Vol C Tables 4.2.6.8 and 6.1.1.4'
O O 0.0106 0.0060 'International Tables Vol C Tables 4.2.6.8 and 6.1.1.4'
Si Si 0.0817 0.0704 'International Tables Vol C Tables 4.2.6.8 and 6.1.1.4'
Zn Zn 0.2839 1.4301 'International Tables Vol C Tables 4.2.6.8 and 6.1.1.4'

loop_
_geom_angle_atom_site_label_1
_geom_angle_atom_site_label_2
_geom_angle_atom_site_label_3
_geom_angle
_geom_angle_site_symmetry_1
_geom_angle_site_symmetry_3
_geom_angle_publ_flag
O1A Zn1A N1A 95.2(2) . . ?
O1A Zn1A N2A 101.9(2) . . ?
O2A Zn1A O1A 122.9(2) . . ?
O2A Zn1A N1A 107.4(2) . . ?
O2A Zn1A N2A 95.5(2) . . ?
N1A Zn1A N2A 137.4(2) . . ?
O3A Si1A C10A 106.1(3) . . ?
O3A Si1A C11A 108.4(4) . . ?
O3A Si1A C12A 108.3(4) . . ?
C11A Si1A C10A 110.7(4) . . ?
C11A Si1A C12A 113.3(4) . . ?
C12A Si1A C10A 109.8(4) . . ?
O3A Si2A C13A 108.7(4) . . ?
O3A Si2A C14A 110.4(4) . . ?
O3A Si2A C15A 105.3(3) . . ?
C13A Si2A C15A 111.8(4) . . ?
C14A Si2A C13A 110.6(4) . . ?
C14A Si2A C15A 110.0(4) . . ?
C1A O1A Zn1A 124.7(4) . . ?
C24A O2A Zn1A 126.3(4) . . ?
Si1A O3A Si2A 160.9(4) . . ?
C7A N1A Zn1A 122.8(5) . . ?
C7A N1A C8A 117.4(5) . . ?
C8A N1A Zn1A 119.7(4) . . ?
C17A N2A Zn1A 119.4(4) . . ?
C18A N2A Zn1A 121.6(4) . . ?
C18A N2A C17A 118.7(6) . . ?
O1A C1A C2A 118.7(6) . . ?
O1A C1A C6A 125.2(6) . . ?
C6A C1A C2A 116.1(6) . . ?
C1A C2A Cl1A 118.2(5) . . ?
C3A C2A Cl1A 119.4(5) . . ?
C3A C2A C1A 122.4(6) . . ?
C2A C3A C4A 120.5(6) . . ?
C3A C4A Cl2A 118.5(5) . . ?
C5A C4A Cl2A 121.1(6) . . ?
C5A C4A C3A 120.3(6) . . ?
C4A C5A C6A 120.6(6) . . ?
C1A C6A C7A 124.2(6) . . ?
C5A C6A C1A 120.0(6) . . ?
C5A C6A C7A 115.8(6) . . ?
N1A C7A C6A 125.7(6) . . ?
N1A C8A C9A 111.6(5) . . ?
C10A C9A C8A 115.6(6) . . ?
C9A C10A Si1A 114.4(5) . . ?
C16A C15A Si2A 113.9(5) . . ?
C17A C16A C15A 113.7(6) . . ?
N2A C17A C16A 110.8(5) . . ?
N2A C18A C19A 127.1(6) . . ?
C20A C19A C18A 116.0(6) . . ?
C20A C19A C24A 120.5(6) . . ?
C24A C19A C18A 123.5(6) . . ?
C21A C20A C19A 121.1(6) . . ?
C20A C21A Cl3A 121.0(5) . . ?
C20A C21A C22A 120.4(6) . . ?
C22A C21A Cl3A 118.5(5) . . ?
C23A C22A C21A 119.5(6) . . ?
C22A C23A Cl4A 120.1(5) . . ?
C22A C23A C24A 123.0(6) . . ?
C24A C23A Cl4A 116.8(5) . . ?
O2A C24A C19A 125.2(6) . . ?
O2A C24A C23A 119.4(6) . . ?
C23A C24A C19A 115.4(6) . . ?
O1B Zn1B N1B 96.4(2) . . ?
O1B Zn1B N2B 104.4(2) . . ?
O2B Zn1B O1B 120.8(2) . . ?
O2B Zn1B N1B 106.7(2) . . ?
O2B Zn1B N2B 97.8(2) . . ?
N2B Zn1B N1B 133.4(2) . . ?
O3B Si1B C10B 109.1(3) . . ?
O3B Si1B C11B 107.2(3) . . ?
O3B Si1B C12B 110.2(3) . . ?
C11B Si1B C10B 110.9(3) . . ?
C11B Si1B C12B 110.1(4) . . ?
C12B Si1B C10B 109.3(3) . . ?
O3B Si2B C13B 107.9(3) . . ?
O3B Si2B C14B 109.7(4) . . ?
O3B Si2B C15B 106.6(3) . . ?
C13B Si2B C15B 112.5(4) . . ?
C14B Si2B C13B 109.7(4) . . ?
C14B Si2B C15B 110.3(4) . . ?
C1B O1B Zn1B 125.2(4) . . ?
C24B O2B Zn1B 124.3(4) . . ?
Si2B O3B Si1B 159.4(3) . . ?
C7B N1B Zn1B 120.8(5) . . ?
C7B N1B C8B 120.2(6) . . ?
C8B N1B Zn1B 118.2(4) . . ?
C17B N2B Zn1B 120.5(4) . . ?
C18B N2B Zn1B 120.7(5) . . ?
C18B N2B C17B 118.1(6) . . ?
O1B C1B C2B 118.4(6) . . ?
O1B C1B C6B 124.9(6) . . ?
C2B C1B C6B 116.7(6) . . ?
C1B C2B Cl1B 118.1(5) . . ?
C3B C2B Cl1B 118.7(6) . . ?
C3B C2B C1B 123.2(7) . . ?
C2B C3B C4B 118.4(7) . . ?
C3B C4B Cl2B 118.0(6) . . ?
C5B C4B Cl2B 121.1(7) . . ?
C5B C4B C3B 120.9(7) . . ?
C4B C5B C6B 121.5(7) . . ?
C1B C6B C7B 124.5(6) . . ?
C5B C6B C1B 119.3(6) . . ?
C5B C6B C7B 116.1(6) . . ?
N1B C7B C6B 127.9(6) . . ?
N1B C8B C9B 112.1(5) . . ?
C10B C9B C8B 114.6(6) . . ?
C9B C10B Si1B 114.8(5) . . ?
C16B C15B Si2B 115.3(5) . . ?
C15B C16B C17B 114.0(6) . . ?
N2B C17B C16B 113.3(5) . . ?
N2B C18B C19B 126.9(6) . . ?
C20B C19B C18B 114.6(6) . . ?
C20B C19B C24B 120.4(6) . . ?
C24B C19B C18B 125.0(6) . . ?
C21B C20B C19B 120.9(7) . . ?
C20B C21B Cl3B 120.6(6) . . ?
C20B C21B C22B 120.7(7) . . ?
C22B C21B Cl3B 118.7(6) . . ?
C23B C22B C21B 119.0(7) . . ?
C22B C23B Cl4B 117.9(6) . . ?
C22B C23B C24B 123.7(7) . . ?
C24B C23B Cl4B 118.4(5) . . ?
O2B C24B C19B 124.8(6) . . ?
O2B C24B C23B 119.8(6) . . ?
C23B C24B C19B 115.3(6) . . ?
O1C Zn1C O2C 120.3(2) . . ?
O1C Zn1C N1C 97.1(2) . . ?
O1C Zn1C N2C 108.8(2) . . ?
O2C Zn1C N1C 106.6(2) . . ?
O2C Zn1C N2C 96.2(2) . . ?
N1C Zn1C N2C 130.0(2) . . ?
O3C Si1C C10C 106.9(3) . . ?
O3C Si1C C11C 109.9(4) . . ?
O3C Si1C C12C 108.7(4) . . ?
C11C Si1C C10C 109.5(4) . . ?
C11C Si1C C12C 110.5(5) . . ?
C12C Si1C C10C 111.4(4) . . ?
O3C Si2C C13C 109.1(4) . . ?
O3C Si2C C14C 108.9(4) . . ?
O3C Si2C C15C 107.6(3) . . ?
C13C Si2C C15C 109.1(4) . . ?
C14C Si2C C13C 111.7(4) . . ?
C14C Si2C C15C 110.3(4) . . ?
C1C O1C Zn1C 124.7(4) . . ?
C24C O2C Zn1C 125.4(4) . . ?
Si2C O3C Si1C 155.6(3) . . ?
C7C N1C Zn1C 120.6(5) . . ?
C7C N1C C8C 117.5(6) . . ?
C8C N1C Zn1C 121.8(4) . . ?
C17C N2C Zn1C 121.3(5) . . ?
C18C N2C Zn1C 119.8(5) . . ?
C18C N2C C17C 118.6(6) . . ?
O1C C1C C2C 120.5(6) . . ?
O1C C1C C6C 125.0(6) . . ?
C2C C1C C6C 114.4(6) . . ?
C1C C2C Cl1C 117.2(5) . . ?
C3C C2C Cl1C 118.6(6) . . ?
C3C C2C C1C 124.1(6) . . ?
C4C C3C C2C 118.8(7) . . ?
C3C C4C Cl2C 118.8(6) . . ?
C5C C4C Cl2C 120.2(5) . . ?
C5C C4C C3C 121.0(6) . . ?
C4C C5C C6C 121.0(6) . . ?
C1C C6C C7C 124.5(6) . . ?
C5C C6C C1C 120.6(6) . . ?
C5C C6C C7C 115.0(6) . . ?
N1C C7C C6C 127.4(6) . . ?
N1C C8C C9C 111.3(5) . . ?
C8C C9C C10C 114.2(6) . . ?
C9C C10C Si1C 113.9(5) . . ?
C16C C15C Si2C 113.8(5) . . ?
C17C C16C C15C 114.2(6) . . ?
N2C C17C C16C 112.2(6) . . ?
N2C C18C C19C 128.4(6) . . ?
C20C C19C C18C 115.0(6) . . ?
C24C C19C C18C 125.4(6) . . ?
C24C C19C C20C 119.5(6) . . ?
C21C C20C C19C 120.6(7) . . ?
C20C C21C Cl3C 120.8(6) . . ?
C20C C21C C22C 121.6(7) . . ?
C22C C21C Cl3C 117.6(6) . . ?
C23C C22C C21C 118.4(7) . . ?
C22C C23C Cl4C 118.8(6) . . ?
C22C C23C C24C 123.0(7) . . ?
C24C C23C Cl4C 118.2(5) . . ?
O2C C24C C19C 124.5(6) . . ?
O2C C24C C23C 118.6(6) . . ?
C19C C24C C23C 116.8(6) . . ?
Cl2 C1 Cl1 115(6) . . ?
Cl2X C1X Cl1 113.3(7) . . ?

loop_
_geom_bond_atom_site_label_1
_geom_bond_atom_site_label_2
_geom_bond_distance
_geom_bond_site_symmetry_2
_geom_bond_publ_flag
Zn1A O1A 1.908(5) . ?
Zn1A O2A 1.903(4) . ?
Zn1A N1A 1.999(5) . ?
Zn1A N2A 2.010(5) . ?
Cl1A C2A 1.728(7) . ?
Cl2A C4A 1.732(7) . ?
Cl3A C21A 1.746(6) . ?
Cl4A C23A 1.735(6) . ?
Si1A O3A 1.617(6) . ?
Si1A C10A 1.858(7) . ?
Si1A C11A 1.837(8) . ?
Si1A C12A 1.838(8) . ?
Si2A O3A 1.622(6) . ?
Si2A C13A 1.856(8) . ?
Si2A C14A 1.847(8) . ?
Si2A C15A 1.878(8) . ?
O1A C1A 1.305(7) . ?
O2A C24A 1.300(7) . ?
N1A C7A 1.291(8) . ?
N1A C8A 1.486(8) . ?
N2A C17A 1.466(8) . ?
N2A C18A 1.299(8) . ?
C1A C2A 1.427(9) . ?
C1A C6A 1.424(9) . ?
C2A C3A 1.366(9) . ?
C3A C4A 1.377(10) . ?
C4A C5A 1.370(9) . ?
C5A C6A 1.422(9) . ?
C6A C7A 1.440(9) . ?
C8A C9A 1.517(9) . ?
C9A C10A 1.513(9) . ?
C15A C16A 1.535(9) . ?
C16A C17A 1.517(9) . ?
C18A C19A 1.441(9) . ?
C19A C20A 1.402(8) . ?
C19A C24A 1.430(9) . ?
C20A C21A 1.353(9) . ?
C21A C22A 1.388(9) . ?
C22A C23A 1.373(9) . ?
C23A C24A 1.415(9) . ?
Zn1B O1B 1.924(4) . ?
Zn1B O2B 1.917(5) . ?
Zn1B N1B 1.994(5) . ?
Zn1B N2B 1.985(5) . ?
Cl1B C2B 1.728(8) . ?
Cl2B C4B 1.746(7) . ?
Cl3B C21B 1.748(7) . ?
Cl4B C23B 1.741(7) . ?
Si1B O3B 1.626(5) . ?
Si1B C10B 1.871(7) . ?
Si1B C11B 1.845(8) . ?
Si1B C12B 1.864(7) . ?
Si2B O3B 1.616(5) . ?
Si2B C13B 1.845(8) . ?
Si2B C14B 1.842(8) . ?
Si2B C15B 1.881(7) . ?
O1B C1B 1.296(7) . ?
O2B C24B 1.307(7) . ?
N1B C7B 1.291(8) . ?
N1B C8B 1.467(8) . ?
N2B C17B 1.482(8) . ?
N2B C18B 1.286(8) . ?
C1B C2B 1.419(9) . ?
C1B C6B 1.425(9) . ?
C2B C3B 1.374(9) . ?
C3B C4B 1.405(11) . ?
C4B C5B 1.352(10) . ?
C5B C6B 1.416(9) . ?
C6B C7B 1.432(9) . ?
C8B C9B 1.545(9) . ?
C9B C10B 1.509(9) . ?
C15B C16B 1.507(9) . ?
C16B C17B 1.513(9) . ?
C18B C19B 1.461(9) . ?
C19B C20B 1.407(9) . ?
C19B C24B 1.425(9) . ?
C20B C21B 1.350(10) . ?
C21B C22B 1.386(10) . ?
C22B C23B 1.371(9) . ?
C23B C24B 1.405(9) . ?
Zn1C O1C 1.921(5) . ?
Zn1C O2C 1.940(5) . ?
Zn1C N1C 1.989(5) . ?
Zn1C N2C 2.018(5) . ?
Cl1C C2C 1.744(7) . ?
Cl2C C4C 1.753(7) . ?
Cl3C C21C 1.756(7) . ?
Cl4C C23C 1.735(7) . ?
Si1C O3C 1.638(5) . ?
Si1C C10C 1.873(8) . ?
Si1C C11C 1.856(9) . ?
Si1C C12C 1.862(8) . ?
Si2C O3C 1.614(5) . ?
Si2C C13C 1.869(8) . ?
Si2C C14C 1.864(8) . ?
Si2C C15C 1.872(7) . ?
O1C C1C 1.292(8) . ?
O2C C24C 1.298(7) . ?
N1C C7C 1.291(8) . ?
N1C C8C 1.474(8) . ?
N2C C17C 1.457(8) . ?
N2C C18C 1.289(8) . ?
C1C C2C 1.415(9) . ?
C1C C6C 1.431(9) . ?
C2C C3C 1.379(10) . ?
C3C C4C 1.373(9) . ?
C4C C5C 1.351(9) . ?
C5C C6C 1.411(9) . ?
C6C C7C 1.452(9) . ?
C8C C9C 1.499(9) . ?
C9C C10C 1.508(10) . ?
C15C C16C 1.533(10) . ?
C16C C17C 1.531(9) . ?
C18C C19C 1.440(9) . ?
C19C C20C 1.423(9) . ?
C19C C24C 1.410(9) . ?
C20C C21C 1.356(10) . ?
C21C C22C 1.382(10) . ?
C22C C23C 1.381(10) . ?
C23C C24C 1.416(9) . ?
Cl1 C1 1.764(16) . ?
Cl1 C1X 1.764(12) . ?
Cl2 C1 1.658(17) . ?
Cl2X C1X 1.658(13) . ?
